data_7024845
loop_
_publ_author_name
'Hao, Erhong'
'Wang, Zhaoyun'
'Jiao, Lijuan'
'Wang, Shaowu'

_publ_section_title
;
 &quot;Click&quot; tetradentate ligands.
;
_journal_issue 10
_journal_name_full 'Dalton transactions (Cambridge, England : 2003)'
_journal_page_first 2660
_journal_page_last 2666
_journal_paper_doi 10.1039/b922043g
_journal_volume 39
_journal_year 2010
_chemical_formula_moiety 'C24 H24 F6 Mn N10 O10 S2'
_chemical_formula_sum 'C24 H24 F6 Mn N10 O10 S2'
_chemical_formula_weight 845.59
_chemical_name_systematic
;
?
;
_space_group_IT_number 14
_symmetry_cell_setting monoclinic
_symmetry_space_group_name_Hall '-P 2yn'
_symmetry_space_group_name_H-M 'P 1 21/n 1'
_atom_sites_solution_hydrogens geom
_atom_sites_solution_primary direct
_atom_sites_solution_secondary difmap
_audit_creation_method SHELXL-97
_cell_angle_alpha 90.00
_cell_angle_beta 97.368(2)
_cell_angle_gamma 90.00
_cell_formula_units_Z 4
_cell_length_a 9.0524(11)
_cell_length_b 26.257(3)
_cell_length_c 15.0307(18)
_cell_measurement_reflns_used 2872
_cell_measurement_temperature 296(2)
_cell_measurement_theta_max 19.51
_cell_measurement_theta_min 2.49
_cell_volume 3543.1(7)
_computing_cell_refinement 'Bruker SMART'
_computing_data_collection 'Bruker SMART'
_computing_data_reduction 'Bruker SAINT'
_computing_molecular_graphics 'Bruker SHELXTL'
_computing_publication_material 'Bruker SHELXTL'
_computing_structure_refinement 'SHELXL-97 (Sheldrick, 1997)'
_computing_structure_solution 'SHELXS-97 (Sheldrick, 1990)'
_diffrn_ambient_temperature 296(2)
_diffrn_measured_fraction_theta_full 0.988
_diffrn_measured_fraction_theta_max 0.988
_diffrn_measurement_device_type 'CCD area detector'
_diffrn_measurement_method 'phi and omega scans'
_diffrn_radiation_monochromator graphite
_diffrn_radiation_source 'fine-focus sealed tube'
_diffrn_radiation_type MoK\a
_diffrn_radiation_wavelength 0.71073
_diffrn_reflns_av_R_equivalents 0.0703
_diffrn_reflns_av_sigmaI/netI 0.0786
_diffrn_reflns_limit_h_max 11
_diffrn_reflns_limit_h_min -11
_diffrn_reflns_limit_k_max 32
_diffrn_reflns_limit_k_min -31
_diffrn_reflns_limit_l_max 18
_diffrn_reflns_limit_l_min -18
_diffrn_reflns_number 26327
_diffrn_reflns_theta_full 26.00
_diffrn_reflns_theta_max 26.00
_diffrn_reflns_theta_min 1.57
_exptl_absorpt_coefficient_mu 0.588
_exptl_absorpt_correction_T_max .89
_exptl_absorpt_correction_T_min .87
_exptl_absorpt_correction_type multi-scan
_exptl_absorpt_process_details 'SADABS (Bruker, 2000)'
_exptl_crystal_colour yelow
_exptl_crystal_density_diffrn 1.585
_exptl_crystal_density_method 'not measured'
_exptl_crystal_description block
_exptl_crystal_F_000 1716
_exptl_crystal_size_max 0.25
_exptl_crystal_size_mid 0.20
_exptl_crystal_size_min 0.20
_refine_diff_density_max 0.356
_refine_diff_density_min -0.365
_refine_diff_density_rms 0.060
_refine_ls_extinction_coef 0.009(2)
_refine_ls_extinction_method none
_refine_ls_goodness_of_fit_ref 0.968
_refine_ls_hydrogen_treatment constr
_refine_ls_matrix_type full
_refine_ls_number_parameters 480
_refine_ls_number_reflns 6890
_refine_ls_number_restraints 12
_refine_ls_restrained_S_all 0.970
_refine_ls_R_factor_all 0.1406
_refine_ls_R_factor_gt 0.0620
_refine_ls_shift/su_max 0.000
_refine_ls_shift/su_mean 0.000
_refine_ls_structure_factor_coef Fsqd
_refine_ls_weighting_details 'calc w=1/[\s^2^(Fo^2^)+(0.0925P)^2^+0.0000P] where P=(Fo^2^+2Fc^2^)/3'
_refine_ls_weighting_scheme calc
_refine_ls_wR_factor_gt 0.1519
_refine_ls_wR_factor_ref 0.1813
_reflns_number_gt 3421
_reflns_number_total 6890
_reflns_threshold_expression >2sigma(I)
_cod_data_source_file b922043g.txt
_cod_data_source_block Mn-4
_cod_original_cell_volume 3543.2(7)
_cod_original_sg_symbol_H-M 'P 21/n'
_cod_database_code 7024845

loop_
_symmetry_equiv_pos_as_xyz
'x, y, z'
'-x+1/2, y+1/2, -z+1/2'
'-x, -y, -z'
'x-1/2, -y-1/2, z-1/2'

loop_
_atom_site_label
_atom_site_type_symbol
_atom_site_fract_x
_atom_site_fract_y
_atom_site_fract_z
_atom_site_U_iso_or_equiv
_atom_site_adp_type
_atom_site_occupancy
_atom_site_symmetry_multiplicity
_atom_site_calc_flag
_atom_site_refinement_flags
C1 C 0.5423(6) 0.26694(18) 0.7896(3) 0.0685(14) Uani 1 1 d .
H1A H 0.6078 0.2933 0.7720 0.082 Uiso 1 1 calc R
H1B H 0.4495 0.2685 0.7494 0.082 Uiso 1 1 calc R
C2 C 0.3825(5) 0.24511(18) 0.9031(3) 0.0632(12) Uani 1 1 d .
H2A H 0.3873 0.2115 0.8769 0.076 Uiso 1 1 calc R
H2B H 0.2910 0.2612 0.8765 0.076 Uiso 1 1 calc R
C3 C 0.3815(5) 0.24032(19) 1.0025(3) 0.0654(13) Uani 1 1 d .
H3A H 0.3789 0.2741 1.0285 0.078 Uiso 1 1 calc R
H3B H 0.2922 0.2224 1.0139 0.078 Uiso 1 1 calc R
C4 C 0.5331(6) 0.22445(17) 1.1432(3) 0.0645(13) Uani 1 1 d .
H4A H 0.5950 0.1987 1.1758 0.077 Uiso 1 1 calc R
H4B H 0.4367 0.2242 1.1649 0.077 Uiso 1 1 calc R
C5 C 0.6129(5) 0.21600(17) 0.7821(3) 0.0608(12) Uani 1 1 d .
C6 C 0.6241(6) 0.18361(19) 0.7137(3) 0.0667(13) Uani 1 1 d .
H6 H 0.5828 0.1874 0.6542 0.080 Uiso 1 1 calc R
C7 C 0.7605(5) 0.09975(18) 0.7082(3) 0.0638(13) Uani 1 1 d .
C8 C 0.7433(8) 0.0961(2) 0.6181(4) 0.105(2) Uani 1 1 d .
H8 H 0.6972 0.1221 0.5829 0.126 Uiso 1 1 calc R
C9 C 0.7948(8) 0.0532(2) 0.5785(4) 0.114(2) Uani 1 1 d .
H9 H 0.7825 0.0499 0.5164 0.136 Uiso 1 1 calc R
C10 C 0.8622(7) 0.0167(2) 0.6302(4) 0.0886(18) Uani 1 1 d .
C11 C 0.8828(8) 0.0201(2) 0.7193(5) 0.115(2) Uani 1 1 d .
H11 H 0.9316 -0.0057 0.7538 0.139 Uiso 1 1 calc R
C12 C 0.8307(7) 0.0629(2) 0.7600(4) 0.100(2) Uani 1 1 d .
H12 H 0.8439 0.0660 0.8221 0.121 Uiso 1 1 calc R
C13 C 0.4832(6) 0.33086(17) 0.8944(4) 0.0781(15) Uani 1 1 d .
H13A H 0.5685 0.3502 0.8824 0.117 Uiso 1 1 calc R
H13B H 0.4641 0.3371 0.9548 0.117 Uiso 1 1 calc R
H13C H 0.3981 0.3409 0.8533 0.117 Uiso 1 1 calc R
C14 C 0.4949(6) 0.15705(17) 1.0345(4) 0.0774(15) Uani 1 1 d .
H14A H 0.4163 0.1456 1.0669 0.116 Uiso 1 1 calc R
H14B H 0.5859 0.1400 1.0571 0.116 Uiso 1 1 calc R
H14C H 0.4699 0.1494 0.9720 0.116 Uiso 1 1 calc R
C15 C 0.6039(5) 0.27553(17) 1.1593(3) 0.0543(11) Uani 1 1 d .
C16 C 0.6086(5) 0.31079(18) 1.2255(3) 0.0596(12) Uani 1 1 d .
H16 H 0.5595 0.3097 1.2761 0.071 Uiso 1 1 calc R
C17 C 0.7502(6) 0.39400(19) 1.2480(3) 0.0688(14) Uani 1 1 d .
C18 C 0.7296(7) 0.40027(19) 1.3354(4) 0.0826(16) Uani 1 1 d .
H18 H 0.6801 0.3757 1.3649 0.099 Uiso 1 1 calc R
C19 C 0.7845(7) 0.4445(2) 1.3802(4) 0.0889(18) Uani 1 1 d .
H19 H 0.7690 0.4506 1.4393 0.107 Uiso 1 1 calc R
C20 C 0.8600(9) 0.4780(2) 1.3356(4) 0.107(2) Uani 1 1 d U
C21 C 0.8796(9) 0.4721(2) 1.2476(5) 0.128(2) Uani 1 1 d U
H21 H 0.9292 0.4967 1.2182 0.153 Uiso 1 1 calc R
C22 C 0.8247(8) 0.4292(2) 1.2039(4) 0.112(2) Uani 1 1 d U
H22 H 0.8380 0.4240 1.1443 0.135 Uiso 1 1 calc R
C23 C 0.9563(9) 0.3808(3) 0.8790(7) 0.125(3) Uani 1 1 d .
C24 C 0.9872(10) 0.1090(3) 1.0782(7) 0.121(2) Uani 1 1 d .
F1 F 0.8569(6) 0.3830(2) 0.8060(4) 0.191(3) Uani 1 1 d .
F2 F 0.9085(8) 0.40761(18) 0.9382(5) 0.207(3) Uani 1 1 d .
F3 F 1.0781(6) 0.3996(2) 0.8565(5) 0.246(4) Uani 1 1 d .
F4 F 0.9425(7) 0.10279(19) 1.1556(4) 0.188(2) Uani 1 1 d .
F5 F 1.1165(6) 0.0838(2) 1.0834(4) 0.201(3) Uani 1 1 d .
F6 F 0.8959(7) 0.08462(19) 1.0198(5) 0.192(2) Uani 1 1 d .
Mn1 Mn 0.71009(7) 0.24407(2) 0.98000(4) 0.0528(2) Uani 1 1 d .
N1 N 0.5126(4) 0.27592(13) 0.8830(2) 0.0548(9) Uani 1 1 d .
N2 N 0.5145(4) 0.21260(13) 1.0463(2) 0.0551(9) Uani 1 1 d .
N3 N 0.6895(5) 0.19512(15) 0.8570(2) 0.0661(11) Uani 1 1 d .
N4 N 0.7484(5) 0.15145(15) 0.8380(2) 0.0677(11) Uani 1 1 d .
N5 N 0.7077(4) 0.14470(15) 0.7499(2) 0.0628(10) Uani 1 1 d .
N6 N 0.9244(9) -0.0280(2) 0.5864(6) 0.120(2) Uani 1 1 d .
N7 N 0.6914(4) 0.29348(14) 1.0993(2) 0.0604(10) Uani 1 1 d .
N8 N 0.7490(4) 0.33744(15) 1.1253(3) 0.0635(10) Uani 1 1 d .
N9 N 0.6999(4) 0.34793(14) 1.2023(2) 0.0595(10) Uani 1 1 d .
N10 N 0.9261(10) 0.5242(2) 1.3863(5) 0.145(3) Uani 1 1 d .
O1 O 0.8769(7) -0.03808(18) 0.5113(4) 0.145(2) Uani 1 1 d .
O2 O 1.0218(8) -0.0517(2) 0.6322(4) 0.159(2) Uani 1 1 d .
O3 O 1.0222(12) 0.5466(3) 1.3524(5) 0.264(5) Uani 1 1 d .
O4 O 0.8857(7) 0.53332(19) 1.4565(4) 0.144(2) Uani 1 1 d .
O5 O 0.8411(4) 0.30093(13) 0.9274(3) 0.0896(11) Uani 1 1 d .
O6 O 1.0913(4) 0.31792(15) 0.9886(3) 0.0981(12) Uani 1 1 d .
O7 O 1.0364(5) 0.2899(2) 0.8381(2) 0.1274(18) Uani 1 1 d .
O8 O 0.8687(4) 0.19479(14) 1.0549(2) 0.0803(10) Uani 1 1 d .
O9 O 1.0511(4) 0.17234(15) 0.9602(2) 0.0886(11) Uani 1 1 d .
O10 O 1.1228(4) 0.19179(17) 1.1163(2) 0.1035(13) Uani 1 1 d .
S1 S 0.98567(14) 0.31460(5) 0.91066(8) 0.0617(4) Uani 1 1 d .
S2 S 1.01126(15) 0.17369(5) 1.04908(9) 0.0695(4) Uani 1 1 d .

loop_
_atom_site_aniso_label
_atom_site_aniso_U_11
_atom_site_aniso_U_22
_atom_site_aniso_U_33
_atom_site_aniso_U_23
_atom_site_aniso_U_13
_atom_site_aniso_U_12
C1 0.088(4) 0.061(3) 0.055(3) 0.006(2) 0.004(3) 0.019(3)
C2 0.050(3) 0.072(3) 0.064(3) 0.001(2) -0.006(2) 0.003(2)
C3 0.047(3) 0.075(3) 0.074(3) 0.005(3) 0.006(2) -0.001(2)
C4 0.079(3) 0.053(3) 0.062(3) 0.001(2) 0.014(3) -0.013(2)
C5 0.075(3) 0.058(3) 0.048(3) 0.005(2) 0.000(2) 0.009(2)
C6 0.081(4) 0.068(3) 0.047(3) -0.004(3) -0.007(2) 0.015(3)
C7 0.075(3) 0.055(3) 0.061(3) -0.005(3) 0.005(3) 0.009(3)
C8 0.170(7) 0.079(4) 0.064(4) -0.012(3) 0.007(4) 0.037(4)
C9 0.180(7) 0.089(5) 0.070(4) -0.017(4) 0.008(4) 0.031(5)
C10 0.123(5) 0.059(4) 0.088(4) -0.016(3) 0.031(4) -0.005(3)
C11 0.177(7) 0.064(4) 0.103(5) -0.002(4) 0.011(5) 0.044(4)
C12 0.155(6) 0.077(4) 0.066(4) -0.009(3) -0.003(4) 0.028(4)
C13 0.093(4) 0.046(3) 0.094(4) 0.005(3) 0.007(3) 0.018(3)
C14 0.093(4) 0.056(3) 0.082(4) -0.002(3) 0.003(3) -0.015(3)
C15 0.058(3) 0.056(3) 0.048(3) -0.003(2) 0.005(2) 0.005(2)
C16 0.073(3) 0.068(3) 0.039(3) 0.001(2) 0.009(2) 0.003(3)
C17 0.093(4) 0.054(3) 0.059(3) -0.002(2) 0.007(3) 0.005(3)
C18 0.123(5) 0.059(3) 0.066(4) -0.003(3) 0.014(3) -0.007(3)
C19 0.130(5) 0.062(4) 0.071(4) -0.015(3) -0.001(4) 0.004(3)
C20 0.177(6) 0.049(3) 0.091(4) -0.010(3) 0.010(4) -0.026(4)
C21 0.204(6) 0.079(4) 0.104(4) -0.009(4) 0.036(4) -0.041(4)
C22 0.195(6) 0.063(4) 0.083(4) -0.016(3) 0.033(4) -0.047(4)
C23 0.074(5) 0.138(8) 0.163(8) 0.074(6) 0.010(5) -0.006(5)
C24 0.110(6) 0.104(6) 0.149(8) 0.029(6) 0.019(6) 0.022(5)
F1 0.165(5) 0.186(5) 0.208(5) 0.121(4) -0.028(4) 0.011(4)
F2 0.238(7) 0.080(3) 0.303(9) -0.013(4) 0.035(6) 0.039(3)
F3 0.148(4) 0.200(5) 0.392(10) 0.181(6) 0.044(5) -0.030(4)
F4 0.240(6) 0.165(5) 0.173(5) 0.100(4) 0.081(5) 0.023(4)
F5 0.178(5) 0.146(4) 0.284(7) 0.068(4) 0.048(5) 0.080(4)
F6 0.230(6) 0.102(4) 0.242(7) 0.003(4) 0.026(5) -0.055(4)
Mn1 0.0572(4) 0.0535(4) 0.0468(4) -0.0040(3) 0.0030(3) 0.0030(3)
N1 0.063(2) 0.049(2) 0.050(2) 0.0025(17) 0.0012(18) 0.0063(18)
N2 0.065(2) 0.044(2) 0.056(2) -0.0039(17) 0.0024(19) -0.0067(18)
N3 0.081(3) 0.062(3) 0.052(2) -0.008(2) -0.009(2) 0.017(2)
N4 0.084(3) 0.064(3) 0.051(2) -0.013(2) -0.010(2) 0.020(2)
N5 0.074(3) 0.062(3) 0.049(2) -0.007(2) -0.004(2) 0.003(2)
N6 0.176(7) 0.055(4) 0.139(6) -0.011(4) 0.062(5) 0.017(4)
N7 0.070(3) 0.053(2) 0.059(2) -0.0142(19) 0.012(2) -0.009(2)
N8 0.075(3) 0.064(3) 0.052(2) -0.007(2) 0.010(2) -0.007(2)
N9 0.074(3) 0.054(2) 0.049(2) -0.0003(19) 0.003(2) 0.000(2)
N10 0.236(9) 0.076(4) 0.122(6) -0.010(4) 0.013(6) -0.044(5)
O1 0.220(6) 0.099(4) 0.126(4) -0.055(3) 0.059(4) -0.014(4)
O2 0.239(7) 0.075(4) 0.168(6) -0.013(3) 0.047(5) 0.050(4)
O3 0.448(14) 0.156(6) 0.205(7) -0.073(5) 0.105(8) -0.177(8)
O4 0.210(6) 0.091(4) 0.124(4) -0.045(3) -0.010(4) 0.011(3)
O5 0.072(2) 0.084(3) 0.117(3) 0.026(2) 0.027(2) -0.0057(19)
O6 0.104(3) 0.101(3) 0.080(3) -0.012(2) -0.024(2) 0.003(2)
O7 0.136(4) 0.194(5) 0.055(2) -0.014(3) 0.022(2) 0.066(3)
O8 0.078(2) 0.094(3) 0.070(2) 0.0171(19) 0.0141(18) 0.036(2)
O9 0.092(3) 0.116(3) 0.059(2) -0.009(2) 0.013(2) -0.001(2)
O10 0.079(3) 0.166(4) 0.062(2) -0.015(2) -0.005(2) -0.012(3)
S1 0.0611(8) 0.0763(9) 0.0486(7) 0.0030(6) 0.0101(6) 0.0037(6)
S2 0.0619(8) 0.0889(10) 0.0572(8) 0.0060(7) 0.0055(6) 0.0043(7)

loop_
_atom_type_symbol
_atom_type_description
_atom_type_scat_dispersion_real
_atom_type_scat_dispersion_imag
_atom_type_scat_source
C C 0.0033 0.0016 'International Tables Vol C Tables 4.2.6.8 and 6.1.1.4'
H H 0.0000 0.0000 'International Tables Vol C Tables 4.2.6.8 and 6.1.1.4'
N N 0.0061 0.0033 'International Tables Vol C Tables 4.2.6.8 and 6.1.1.4'
O O 0.0106 0.0060 'International Tables Vol C Tables 4.2.6.8 and 6.1.1.4'
F F 0.0171 0.0103 'International Tables Vol C Tables 4.2.6.8 and 6.1.1.4'
S S 0.1246 0.1234 'International Tables Vol C Tables 4.2.6.8 and 6.1.1.4'
Mn Mn 0.3368 0.7283 'International Tables Vol C Tables 4.2.6.8 and 6.1.1.4'

loop_
_geom_angle_atom_site_label_1
_geom_angle_atom_site_label_2
_geom_angle_atom_site_label_3
_geom_angle
N1 C1 C5 110.2(4)
N1 C1 H1A 109.6
C5 C1 H1A 109.6
N1 C1 H1B 109.6
C5 C1 H1B 109.6
H1A C1 H1B 108.1
N1 C2 C3 110.7(4)
N1 C2 H2A 109.5
C3 C2 H2A 109.5
N1 C2 H2B 109.5
C3 C2 H2B 109.5
H2A C2 H2B 108.1
N2 C3 C2 112.0(4)
N2 C3 H3A 109.2
C2 C3 H3A 109.2
N2 C3 H3B 109.2
C2 C3 H3B 109.2
H3A C3 H3B 107.9
N2 C4 C15 110.0(4)
N2 C4 H4A 109.7
C15 C4 H4A 109.7
N2 C4 H4B 109.7
C15 C4 H4B 109.7
H4A C4 H4B 108.2
C6 C5 N3 107.3(4)
C6 C5 C1 134.2(4)
N3 C5 C1 118.5(4)
N5 C6 C5 105.3(4)
N5 C6 H6 127.3
C5 C6 H6 127.3
C8 C7 C12 120.9(5)
C8 C7 N5 119.5(5)
C12 C7 N5 119.6(4)
C7 C8 C9 119.3(6)
C7 C8 H8 120.3
C9 C8 H8 120.3
C10 C9 C8 119.4(6)
C10 C9 H9 120.3
C8 C9 H9 120.3
C11 C10 C9 122.1(6)
C11 C10 N6 119.1(7)
C9 C10 N6 118.7(6)
C10 C11 C12 119.1(6)
C10 C11 H11 120.4
C12 C11 H11 120.4
C7 C12 C11 119.2(5)
C7 C12 H12 120.4
C11 C12 H12 120.4
N1 C13 H13A 109.5
N1 C13 H13B 109.5
H13A C13 H13B 109.5
N1 C13 H13C 109.5
H13A C13 H13C 109.5
H13B C13 H13C 109.5
N2 C14 H14A 109.5
N2 C14 H14B 109.5
H14A C14 H14B 109.5
N2 C14 H14C 109.5
H14A C14 H14C 109.5
H14B C14 H14C 109.5
C16 C15 N7 106.5(4)
C16 C15 C4 134.9(4)
N7 C15 C4 118.6(4)
N9 C16 C15 105.4(4)
N9 C16 H16 127.3
C15 C16 H16 127.3
C18 C17 C22 121.6(5)
C18 C17 N9 119.3(5)
C22 C17 N9 119.0(5)
C17 C18 C19 118.7(5)
C17 C18 H18 120.6
C19 C18 H18 120.6
C20 C19 C18 118.2(5)
C20 C19 H19 120.9
C18 C19 H19 120.9
C19 C20 C21 123.2(6)
C19 C20 N10 117.7(6)
C21 C20 N10 119.1(7)
C22 C21 C20 118.3(6)
C22 C21 H21 120.8
C20 C21 H21 120.8
C17 C22 C21 119.9(6)
C17 C22 H22 120.1
C21 C22 H22 120.1
F2 C23 F3 110.8(10)
F2 C23 F1 107.7(8)
F3 C23 F1 106.2(8)
F2 C23 S1 113.8(6)
F3 C23 S1 109.5(6)
F1 C23 S1 108.5(7)
F4 C24 F6 107.6(8)
F4 C24 F5 105.0(7)
F6 C24 F5 105.8(8)
F4 C24 S2 113.9(7)
F6 C24 S2 113.2(6)
F5 C24 S2 110.7(6)
O5 Mn1 O8 104.59(15)
O5 Mn1 N7 89.67(15)
O8 Mn1 N7 92.50(13)
O5 Mn1 N3 95.00(15)
O8 Mn1 N3 93.79(13)
N7 Mn1 N3 170.97(15)
O5 Mn1 N2 156.18(14)
O8 Mn1 N2 93.26(13)
N7 Mn1 N2 73.67(13)
N3 Mn1 N2 99.49(14)
O5 Mn1 N1 86.23(14)
O8 Mn1 N1 163.98(14)
N7 Mn1 N1 99.43(13)
N3 Mn1 N1 73.23(13)
N2 Mn1 N1 80.03(13)
C13 N1 C1 108.8(4)
C13 N1 C2 110.3(4)
C1 N1 C2 110.5(4)
C13 N1 Mn1 114.5(3)
C1 N1 Mn1 108.7(3)
C2 N1 Mn1 104.0(2)
C4 N2 C14 108.8(4)
C4 N2 C3 108.5(4)
C14 N2 C3 110.7(4)
C4 N2 Mn1 110.8(3)
C14 N2 Mn1 113.0(3)
C3 N2 Mn1 104.9(2)
N4 N3 C5 110.5(4)
N4 N3 Mn1 133.5(3)
C5 N3 Mn1 115.5(3)
N3 N4 N5 105.3(4)
N4 N5 C6 111.6(4)
N4 N5 C7 118.2(4)
C6 N5 C7 130.2(4)
O1 N6 O2 125.0(7)
O1 N6 C10 119.0(8)
O2 N6 C10 116.0(7)
N8 N7 C15 110.6(3)
N8 N7 Mn1 133.2(3)
C15 N7 Mn1 116.2(3)
N7 N8 N9 106.3(4)
N8 N9 C16 111.2(4)
N8 N9 C17 118.2(4)
C16 N9 C17 130.6(4)
O4 N10 O3 126.5(8)
O4 N10 C20 117.7(8)
O3 N10 C20 115.7(8)
S1 O5 Mn1 145.2(2)
S2 O8 Mn1 139.3(2)
O7 S1 O5 115.3(3)
O7 S1 O6 114.8(3)
O5 S1 O6 114.3(3)
O7 S1 C23 107.0(4)
O5 S1 C23 100.5(3)
O6 S1 C23 102.6(4)
O10 S2 O8 113.3(2)
O10 S2 O9 115.7(2)
O8 S2 O9 114.1(2)
O10 S2 C24 104.1(4)
O8 S2 C24 102.6(3)
O9 S2 C24 105.1(4)

loop_
_geom_bond_atom_site_label_1
_geom_bond_atom_site_label_2
_geom_bond_distance
C1 N1 1.482(5)
C1 C5 1.493(6)
C1 H1A 0.9700
C1 H1B 0.9700
C2 N1 1.492(6)
C2 C3 1.500(6)
C2 H2A 0.9700
C2 H2B 0.9700
C3 N2 1.486(5)
C3 H3A 0.9700
C3 H3B 0.9700
C4 N2 1.477(5)
C4 C15 1.493(6)
C4 H4A 0.9700
C4 H4B 0.9700
C5 C6 1.349(6)
C5 N3 1.359(5)
C6 N5 1.344(6)
C6 H6 0.9300
C7 C8 1.347(7)
C7 C12 1.349(7)
C7 N5 1.445(6)
C8 C9 1.382(7)
C8 H8 0.9300
C9 C10 1.331(8)
C9 H9 0.9300
C10 C11 1.331(8)
C10 N6 1.491(8)
C11 C12 1.389(7)
C11 H11 0.9300
C12 H12 0.9300
C13 N1 1.481(5)
C13 H13A 0.9600
C13 H13B 0.9600
C13 H13C 0.9600
C14 N2 1.477(5)
C14 H14A 0.9600
C14 H14B 0.9600
C14 H14C 0.9600
C15 C16 1.355(6)
C15 N7 1.359(5)
C16 N9 1.353(6)
C16 H16 0.9300
C17 C18 1.361(7)
C17 C22 1.365(7)
C17 N9 1.436(6)
C18 C19 1.402(7)
C18 H18 0.9300
C19 C20 1.345(8)
C19 H19 0.9300
C20 C21 1.365(9)
C20 N10 1.514(8)
C21 C22 1.365(8)
C21 H21 0.9300
C22 H22 0.9300
C23 F2 1.255(10)
C23 F3 1.292(8)
C23 F1 1.328(9)
C23 S1 1.814(8)
C24 F4 1.290(9)
C24 F6 1.295(9)
C24 F5 1.338(8)
C24 S2 1.774(8)
Mn1 O5 2.122(3)
Mn1 O8 2.142(3)
Mn1 N7 2.237(4)
Mn1 N3 2.240(4)
Mn1 N2 2.295(4)
Mn1 N1 2.314(4)
N3 N4 1.311(5)
N4 N5 1.340(5)
N6 O1 1.185(8)
N6 O2 1.217(8)
N7 N8 1.306(5)
N8 N9 1.321(5)
N10 O4 1.184(8)
N10 O3 1.216(9)
O5 S1 1.410(3)
O6 S1 1.416(4)
O7 S1 1.396(4)
O8 S2 1.417(3)
O9 S2 1.428(3)
O10 S2 1.416(4)
